data_7003789
loop_
_publ_author_name
'Curtiss, Ashley B. S.'
'Bera, Manindranath'
'Musie, Ghezai T.'
'Powell, Douglas R.'

_publ_section_title
;
 Synthesis and characterization of mono- and \m6-sulfato hexanuclear
 zinc complexes of a new symmetric dinucleating ligand
;
_journal_issue 20
_journal_name_full 'Dalton Transactions'
_journal_page_first 2717
_journal_page_last 2724
_journal_paper_doi 10.1039/b719646f
_journal_year 2008
_chemical_formula_moiety 'C69 H63 N6 O31 S Zn6, 6(Na), (O H), 10.5(H2 O)'
_chemical_formula_sum 'C69 H85 N6 Na6 O42.5 S Zn6'
_chemical_formula_weight 2240.65
_chemical_name_systematic
;
?
;
_space_group_IT_number 165
_symmetry_cell_setting trigonal
_symmetry_space_group_name_Hall '-P 3 2"c'
_symmetry_space_group_name_H-M 'P -3 c 1'
_atom_sites_solution_hydrogens geom
_atom_sites_solution_primary direct
_atom_sites_solution_secondary difmap
_audit_creation_method SHELXL-97
_cell_angle_alpha 90.00
_cell_angle_beta 90.00
_cell_angle_gamma 120.00
_cell_formula_units_Z 4
_cell_length_a 22.912(2)
_cell_length_b 22.912(2)
_cell_length_c 22.757(3)
_cell_measurement_reflns_used 6146
_cell_measurement_temperature 100(2)
_cell_measurement_theta_max 25.93
_cell_measurement_theta_min 2.52
_cell_volume 10346.0(19)
_computing_cell_refinement 'Bruker SMART'
_computing_data_collection 'Bruker SMART'
_computing_data_reduction 'Bruker SAINT'
_computing_molecular_graphics 'SHELXTL (Sheldrick, 2000)'
_computing_publication_material 'SHELXTL (Sheldrick, 2000)'
_computing_structure_refinement 'SHELXTL (Sheldrick, 2000)'
_computing_structure_solution 'SHELXTL (Sheldrick, 2000)'
_diffrn_ambient_temperature 100(2)
_diffrn_measured_fraction_theta_full 0.999
_diffrn_measured_fraction_theta_max 0.999
_diffrn_measurement_device_type 'CCD Bruker APEX'
_diffrn_measurement_method '\w scans'
_diffrn_radiation_monochromator graphite
_diffrn_radiation_source 'fine-focus sealed tube'
_diffrn_radiation_type MoK\a
_diffrn_radiation_wavelength 0.71073
_diffrn_reflns_av_R_equivalents 0.0443
_diffrn_reflns_av_sigmaI/netI 0.0250
_diffrn_reflns_limit_h_max 24
_diffrn_reflns_limit_h_min -23
_diffrn_reflns_limit_k_max 24
_diffrn_reflns_limit_k_min -21
_diffrn_reflns_limit_l_max 23
_diffrn_reflns_limit_l_min -23
_diffrn_reflns_number 36523
_diffrn_reflns_theta_full 21.97
_diffrn_reflns_theta_max 21.97
_diffrn_reflns_theta_min 2.05
_diffrn_standards_number 0
_exptl_absorpt_coefficient_mu 1.498
_exptl_absorpt_correction_T_max 0.8770
_exptl_absorpt_correction_T_min 0.6458
_exptl_absorpt_correction_type multi-scan
_exptl_absorpt_process_details 'SADABS (Sheldrick, 2002)'
_exptl_crystal_colour colorless
_exptl_crystal_density_diffrn 1.439
_exptl_crystal_density_method 'not measured'
_exptl_crystal_description prism
_exptl_crystal_F_000 4572
_exptl_crystal_size_max 0.32
_exptl_crystal_size_mid 0.18
_exptl_crystal_size_min 0.09
_refine_diff_density_max 1.355
_refine_diff_density_min -0.988
_refine_diff_density_rms 0.164
_refine_ls_extinction_method none
_refine_ls_goodness_of_fit_ref 1.074
_refine_ls_hydrogen_treatment constr
_refine_ls_matrix_type full
_refine_ls_number_parameters 414
_refine_ls_number_reflns 4209
_refine_ls_number_restraints 25
_refine_ls_restrained_S_all 1.075
_refine_ls_R_factor_all 0.1346
_refine_ls_R_factor_gt 0.1055
_refine_ls_shift/su_max 0.031
_refine_ls_shift/su_mean 0.000
_refine_ls_structure_factor_coef Fsqd
_refine_ls_weighting_details 'calc w=1/[\s^2^(Fo^2^)+(0.1900P)^2^+100.0000P] where P=(Fo^2^+2Fc^2^)/3'
_refine_ls_weighting_scheme calc
_refine_ls_wR_factor_gt 0.2979
_refine_ls_wR_factor_ref 0.3391
_reflns_number_gt 3088
_reflns_number_total 4209
_reflns_threshold_expression I>2\s(I)
_cod_data_source_file b719646f.txt
_cod_data_source_block 06197
_cod_depositor_comments
;
The following automatic conversions were performed:
'_symmetry_cell_setting' value 'Trigonal' changed to 'trigonal' according
to '/home/saulius/struct/CIF-dictionaries/cif_core.dic' dictionary named
'cif_core.dic' version 2.4.1 from 2010-06-29.

Automatic conversion script
Id: cif_fix_enum 1527 2010-12-29 10:47:43Z saulius 
;
_cod_original_sg_symbol_H-M P-3c1
_cod_database_code 7003789

loop_
_symmetry_equiv_pos_as_xyz
'x, y, z'
'-y, x-y, z'
'-x+y, -x, z'
'y, x, -z+1/2'
'x-y, -y, -z+1/2'
'-x, -x+y, -z+1/2'
'-x, -y, -z'
'y, -x+y, -z'
'x-y, x, -z'
'-y, -x, z-1/2'
'-x+y, y, z-1/2'
'x, x-y, z-1/2'

loop_
_atom_site_label
_atom_site_type_symbol
_atom_site_fract_x
_atom_site_fract_y
_atom_site_fract_z
_atom_site_U_iso_or_equiv
_atom_site_adp_type
_atom_site_occupancy
_atom_site_symmetry_multiplicity
_atom_site_calc_flag
_atom_site_refinement_flags
_atom_site_disorder_assembly
_atom_site_disorder_group
Na1 Na 0.7573(4) 0.4448(4) 0.0034(3) 0.101(2) Uani 1 1 d . . .
Na2 Na 0.7747(6) 0.3705(5) 0.2545(4) 0.152(4) Uani 1 1 d . . .
Zn1 Zn 0.77261(8) 0.49009(8) 0.16587(6) 0.0657(6) Uani 1 1 d . B .
Zn2 Zn 0.82151(8) 0.37109(8) 0.12111(6) 0.0667(6) Uani 1 1 d . . .
S1 S 0.6667 0.3333 0.1197(2) 0.0678(16) Uani 1 3 d S . .
O1 O 0.7999(5) 0.5259(5) 0.0826(3) 0.070(2) Uani 1 1 d . . .
C2 C 0.8063(7) 0.5760(8) 0.0551(6) 0.075(4) Uani 1 1 d . B .
O3 O 0.8040(6) 0.5754(6) -0.0003(4) 0.101(4) Uani 1 1 d . . .
C4 C 0.8167(8) 0.6382(7) 0.0862(6) 0.073(4) Uani 1 1 d . . .
C5 C 0.7854(10) 0.6693(9) 0.0636(9) 0.101(5) Uani 1 1 d . B .
H5 H 0.7595 0.6511 0.0288 0.121 Uiso 1 1 calc R . .
C6 C 0.7883(12) 0.7224(13) 0.0861(10) 0.126(7) Uani 1 1 d . . .
H6 H 0.7626 0.7406 0.0699 0.151 Uiso 1 1 calc R B .
C7 C 0.8294(12) 0.7524(11) 0.1344(12) 0.125(7) Uani 1 1 d . B .
H7 H 0.8335 0.7926 0.1507 0.150 Uiso 1 1 calc R . .
C8 C 0.8644(11) 0.7234(10) 0.1589(8) 0.110(6) Uani 1 1 d . . .
H8 H 0.8936 0.7444 0.1913 0.132 Uiso 1 1 calc R B .
C9 C 0.8567(9) 0.6638(8) 0.1362(7) 0.088(5) Uani 1 1 d . B .
C10 C 0.8974(8) 0.6355(8) 0.1617(6) 0.080(4) Uani 1 1 d . . .
H10A H 0.9163 0.6220 0.1287 0.096 Uiso 1 1 calc R B .
H10B H 0.9359 0.6723 0.1830 0.096 Uiso 1 1 calc R . .
N11 N 0.8635(6) 0.5776(6) 0.2019(4) 0.075(3) Uani 1 1 d . B .
C12 C 0.9083(7) 0.5511(8) 0.2139(6) 0.079(4) Uani 1 1 d . . .
H12A H 0.8973 0.5288 0.2528 0.095 Uiso 1 1 calc R B .
H12B H 0.9555 0.5887 0.2151 0.095 Uiso 1 1 calc R . .
C13 C 0.9016(7) 0.5008(7) 0.1672(6) 0.069(4) Uani 1 1 d . B .
H13 H 0.9125 0.5235 0.1279 0.082 Uiso 1 1 calc R . .
O14 O 0.8327(5) 0.4487(5) 0.1678(4) 0.074(3) Uani 1 1 d . B .
C15 C 0.9452(8) 0.4703(8) 0.1774(6) 0.085(4) Uani 1 1 d . . .
H15A H 0.9932 0.5061 0.1769 0.102 Uiso 1 1 calc R B .
H15B H 0.9351 0.4485 0.2165 0.102 Uiso 1 1 calc R . .
N16 N 0.9333(6) 0.4201(6) 0.1318(5) 0.075(3) Uani 1 1 d . B .
C17 C 0.9726(7) 0.4552(8) 0.0779(6) 0.084(4) Uani 1 1 d . . .
H17A H 1.0208 0.4826 0.0887 0.100 Uiso 1 1 calc R B .
H17B H 0.9576 0.4866 0.0640 0.100 Uiso 1 1 calc R . .
C18 C 0.9661(8) 0.4092(8) 0.0281(6) 0.078(4) Uani 1 1 d . B .
C19 C 1.0177(8) 0.3939(9) 0.0193(7) 0.088(5) Uani 1 1 d . . .
H19 H 1.0549 0.4120 0.0456 0.106 Uiso 1 1 calc R B .
C20 C 1.0160(8) 0.3545(9) -0.0253(7) 0.090(5) Uani 1 1 d . B .
H20 H 1.0510 0.3440 -0.0297 0.108 Uiso 1 1 calc R . .
C21 C 0.9626(9) 0.3293(10) -0.0647(7) 0.095(5) Uani 1 1 d . . .
H21 H 0.9610 0.3009 -0.0959 0.114 Uiso 1 1 calc R B .
C22 C 0.9119(8) 0.3448(9) -0.0594(6) 0.087(5) Uani 1 1 d . B .
H22 H 0.8771 0.3296 -0.0880 0.105 Uiso 1 1 calc R . .
C23 C 0.9124(8) 0.3826(9) -0.0120(6) 0.082(4) Uani 1 1 d . . .
C24 C 0.8571(8) 0.3988(9) -0.0103(6) 0.085(5) Uani 1 1 d . B .
O25 O 0.8237(5) 0.3900(8) 0.0377(4) 0.111(5) Uani 1 1 d . . .
O26 O 0.8407(5) 0.4174(7) -0.0551(4) 0.097(3) Uani 1 1 d . . .
C27 C 0.8415(8) 0.5954(9) 0.2570(6) 0.091(5) Uani 1 1 d . . .
H27A H 0.8207 0.6232 0.2480 0.109 Uiso 1 1 calc R B .
H27B H 0.8808 0.6217 0.2829 0.109 Uiso 1 1 calc R . .
C28 C 0.7904(10) 0.5303(11) 0.2877(8) 0.125(8) Uani 1 1 d . B .
O30 O 0.7821(10) 0.5325(9) 0.3414(5) 0.213(11) Uani 1 1 d U . .
O31 O 0.7552(6) 0.4792(6) 0.2562(4) 0.101(4) Uani 1 1 d . B .
C31 C 0.9482(8) 0.3688(9) 0.1538(7) 0.086(5) Uani 1 1 d . . .
H31A H 0.9863 0.3899 0.1818 0.104 Uiso 1 1 calc R B .
H31B H 0.9619 0.3504 0.1206 0.104 Uiso 1 1 calc R . .
C32 C 0.8887(9) 0.3132(7) 0.1836(6) 0.081(4) Uani 1 1 d . B .
O33 O 0.8292(5) 0.2996(5) 0.1670(4) 0.071(2) Uani 1 1 d . . .
O34 O 0.8997(6) 0.2812(6) 0.2232(5) 0.104(4) Uani 1 1 d . . .
O35 O 0.7229(4) 0.3147(4) 0.1416(3) 0.062(2) Uani 1 1 d . . .
O36 O 0.6667 0.3333 0.0468(6) 0.078(5) Uani 1 3 d S . .
O37 O 0.6667 0.3333 0.3076(11) 0.132(8) Uani 1 3 d S . .
H37 H 0.6248 0.3169 0.2931 0.158 Uiso 0.33 1 d PR . .
O1S O 0.7210(9) 0.4212(9) 0.4048(7) 0.197(9) Uani 1 1 d . . .
H1SA H 0.7583 0.4214 0.4175 0.236 Uiso 1 1 d R . .
H1SB H 0.7434 0.4588 0.3830 0.236 Uiso 1 1 d R . .
O2S O 0.8303(10) 0.6215(17) -0.0973(6) 0.302(17) Uani 1 1 d U . .
H2SA H 0.8210 0.6040 -0.0608 0.363 Uiso 1 1 d R . .
H2SB H 0.7990 0.5875 -0.1192 0.363 Uiso 1 1 d R . .
O3S O 1.0000 0.2631(8) 0.2500 0.219(17) Uani 1 2 d S . .
H3S H 0.9655 0.2697 0.2410 0.263 Uiso 1 1 d R . .
O4S O 0.8889(13) 0.319(2) 0.3457(12) 0.19(2) Uani 0.40(2) 1 d PU A 1
H4SA H 0.8697 0.2796 0.3658 0.228 Uiso 0.40(2) 1 d PR A 1
H4SB H 0.8922 0.3074 0.3085 0.228 Uiso 0.40(2) 1 d PR A 1
O4S' O 0.8534(10) 0.3953(10) 0.3229(6) 0.049(5) Uani 0.381(4) 1 d P B 2
H4SC H 0.8495 0.4044 0.3607 0.059 Uiso 0.381(4) 1 d PR B 2
H4SD H 0.8403 0.3512 0.3244 0.059 Uiso 0.381(4) 1 d PR B 2
O4S" O 0.906(2) 0.158(3) 0.329(3) 0.13(3) Uani 0.22(2) 1 d PU C 3
H4SE H 0.8831 0.1725 0.3505 0.151 Uiso 0.22(2) 1 d PR C 3
H4SF H 0.9349 0.1896 0.3040 0.151 Uiso 0.22(2) 1 d PR C 3

loop_
_atom_site_aniso_label
_atom_site_aniso_U_11
_atom_site_aniso_U_22
_atom_site_aniso_U_33
_atom_site_aniso_U_23
_atom_site_aniso_U_13
_atom_site_aniso_U_12
Na1 0.112(5) 0.109(5) 0.088(4) 0.011(4) 0.018(4) 0.060(4)
Na2 0.196(9) 0.132(7) 0.151(8) 0.031(6) 0.063(7) 0.100(7)
Zn1 0.0755(11) 0.0761(11) 0.0361(9) 0.0008(7) -0.0049(7) 0.0308(9)
Zn2 0.0738(11) 0.0831(12) 0.0398(9) 0.0092(7) -0.0027(7) 0.0366(9)
S1 0.084(3) 0.084(3) 0.036(3) 0.000 0.000 0.0419(13)
O1 0.079(6) 0.088(7) 0.038(5) 0.003(5) 0.002(4) 0.038(5)
C2 0.077(9) 0.100(12) 0.043(8) 0.014(8) -0.001(6) 0.042(9)
O3 0.134(10) 0.148(10) 0.047(6) 0.010(6) -0.007(5) 0.091(8)
C4 0.082(10) 0.076(9) 0.059(8) 0.020(7) 0.008(7) 0.039(8)
C5 0.114(14) 0.090(12) 0.102(13) 0.005(11) 0.012(11) 0.054(11)
C6 0.144(19) 0.15(2) 0.105(15) -0.006(15) -0.001(14) 0.088(17)
C7 0.141(18) 0.094(14) 0.15(2) 0.004(14) 0.037(16) 0.067(14)
C8 0.137(17) 0.103(14) 0.095(12) -0.009(11) 0.007(12) 0.063(13)
C9 0.100(12) 0.077(10) 0.071(10) 0.002(8) 0.005(9) 0.033(9)
C10 0.080(10) 0.091(11) 0.062(8) -0.005(8) -0.016(7) 0.038(9)
N11 0.082(8) 0.079(8) 0.041(6) 0.002(5) -0.005(5) 0.024(7)
C12 0.075(9) 0.099(11) 0.049(8) 0.017(7) -0.007(7) 0.033(9)
C13 0.066(9) 0.067(8) 0.052(7) 0.002(6) -0.012(6) 0.018(7)
O14 0.071(6) 0.085(6) 0.057(5) 0.008(4) -0.005(4) 0.033(5)
C15 0.080(10) 0.095(11) 0.067(9) 0.024(9) -0.007(7) 0.034(9)
N16 0.080(8) 0.094(8) 0.050(6) 0.013(6) -0.004(5) 0.043(7)
C17 0.073(9) 0.105(12) 0.066(9) 0.033(9) 0.006(7) 0.040(9)
C18 0.080(10) 0.089(11) 0.060(9) 0.024(8) 0.005(8) 0.039(9)
C19 0.081(11) 0.116(13) 0.064(9) 0.015(9) -0.009(8) 0.046(10)
C20 0.083(11) 0.114(13) 0.073(10) 0.022(10) 0.012(9) 0.050(10)
C21 0.097(12) 0.138(15) 0.055(9) 0.006(9) 0.010(9) 0.062(12)
C22 0.084(11) 0.128(14) 0.048(8) 0.009(8) 0.004(7) 0.051(10)
C23 0.082(10) 0.112(12) 0.043(8) 0.025(8) 0.007(7) 0.041(9)
C24 0.073(10) 0.138(14) 0.047(8) 0.029(8) 0.007(7) 0.055(10)
O25 0.091(7) 0.212(14) 0.045(6) 0.032(7) 0.007(5) 0.086(9)
O26 0.093(7) 0.156(11) 0.051(6) 0.036(6) 0.018(5) 0.070(8)
C27 0.075(10) 0.120(13) 0.045(8) -0.017(8) -0.016(7) 0.024(9)
C28 0.118(15) 0.137(17) 0.057(11) -0.017(11) -0.012(10) 0.016(13)
O30 0.222(18) 0.196(16) 0.049(8) -0.048(9) 0.025(9) -0.023(14)
O31 0.093(7) 0.115(9) 0.036(5) -0.002(5) 0.001(5) 0.008(7)
C31 0.086(11) 0.115(13) 0.072(9) 0.015(9) -0.012(8) 0.062(10)
C32 0.104(13) 0.068(9) 0.057(8) 0.012(7) -0.014(8) 0.033(9)
O33 0.076(6) 0.076(6) 0.055(5) 0.006(4) -0.010(5) 0.033(5)
O34 0.109(8) 0.099(8) 0.090(8) 0.024(6) -0.022(6) 0.042(7)
O35 0.078(6) 0.081(6) 0.033(4) 0.005(4) 0.007(4) 0.043(5)
O36 0.101(7) 0.101(7) 0.033(7) 0.000 0.000 0.050(4)
O37 0.129(12) 0.129(12) 0.14(2) 0.000 0.000 0.065(6)
O1S 0.172(15) 0.192(17) 0.141(12) 0.047(11) -0.098(12) 0.027(13)
O2S 0.164(16) 0.64(5) 0.041(7) -0.027(15) -0.008(8) 0.16(2)
O3S 0.21(2) 0.103(9) 0.38(4) -0.110(14) -0.22(3) 0.107(12)
O4S 0.062(17) 0.27(5) 0.058(17) 0.05(2) -0.026(13) -0.05(2)
O4S' 0.072(13) 0.069(13) 0.002(7) -0.008(7) 0.003(8) 0.032(11)
O4S" 0.06(3) 0.14(5) 0.11(4) 0.02(3) -0.01(3) 0.00(3)

loop_
_atom_type_symbol
_atom_type_description
_atom_type_scat_dispersion_real
_atom_type_scat_dispersion_imag
_atom_type_scat_source
C C 0.0033 0.0016 'International Tables Vol C Tables 4.2.6.8 and 6.1.1.4'
H H 0.0000 0.0000 'International Tables Vol C Tables 4.2.6.8 and 6.1.1.4'
N N 0.0061 0.0033 'International Tables Vol C Tables 4.2.6.8 and 6.1.1.4'
O O 0.0106 0.0060 'International Tables Vol C Tables 4.2.6.8 and 6.1.1.4'
S S 0.1246 0.1234 'International Tables Vol C Tables 4.2.6.8 and 6.1.1.4'
Zn Zn 0.2839 1.4301 'International Tables Vol C Tables 4.2.6.8 and 6.1.1.4'
Na Na 0.0362 0.0249 'International Tables Vol C Tables 4.2.6.8 and 6.1.1.4'

loop_
_geom_angle_atom_site_label_1
_geom_angle_atom_site_label_2
_geom_angle_atom_site_label_3
_geom_angle
_geom_angle_site_symmetry_1
_geom_angle_site_symmetry_3
_geom_angle_publ_flag
O1 Na1 O1S 142.9(5) . 11_655 ?
O1 Na1 O25 92.2(4) . . ?
O1S Na1 O25 123.0(5) 11_655 . ?
O1 Na1 O36 107.1(4) . . ?
O1S Na1 O36 93.1(5) 11_655 . ?
O25 Na1 O36 76.9(3) . . ?
O1 Na1 O3 51.0(3) . . ?
O1S Na1 O3 95.1(5) 11_655 . ?
O25 Na1 O3 124.8(5) . . ?
O36 Na1 O3 144.8(4) . . ?
O1 Na1 O26 119.7(4) . . ?
O1S Na1 O26 82.0(5) 11_655 . ?
O25 Na1 O26 49.7(3) . . ?
O36 Na1 O26 106.2(4) . . ?
O3 Na1 O26 108.8(4) . . ?
O4S' Na2 O37 106.7(8) . . ?
O4S' Na2 O31 97.7(7) . 3_665 ?
O37 Na2 O31 77.9(4) . 3_665 ?
O4S' Na2 O14 106.9(7) . . ?
O37 Na2 O14 134.1(6) . . ?
O31 Na2 O14 126.7(5) 3_665 . ?
O4S' Na2 O31 103.7(7) . . ?
O37 Na2 O31 73.7(3) . . ?
O31 Na2 O31 148.2(6) 3_665 . ?
O14 Na2 O31 68.7(4) . . ?
O4S' Na2 O35 147.8(6) . . ?
O37 Na2 O35 99.4(7) . . ?
O31 Na2 O35 69.4(4) 3_665 . ?
O14 Na2 O35 64.6(3) . . ?
O31 Na2 O35 101.5(4) . . ?
O4S' Na2 Zn2 115.6(6) . . ?
O37 Na2 Zn2 137.0(7) . . ?
O31 Na2 Zn2 88.9(3) 3_665 . ?
O14 Na2 Zn2 37.8(3) . . ?
O31 Na2 Zn2 102.4(3) . . ?
O35 Na2 Zn2 38.2(2) . . ?
O4S' Na2 Zn1 122.7(6) . . ?
O37 Na2 Zn1 98.6(4) . . ?
O31 Na2 Zn1 138.1(5) 3_665 . ?
O14 Na2 Zn1 36.1(3) . . ?
O31 Na2 Zn1 37.5(2) . . ?
O35 Na2 Zn1 70.0(3) . . ?
Zn2 Na2 Zn1 65.08(18) . . ?
O4S' Na2 Zn1 121.2(6) . 3_665 ?
O37 Na2 Zn1 96.7(5) . 3_665 ?
O31 Na2 Zn1 36.1(2) 3_665 3_665 ?
O14 Na2 Zn1 91.8(4) . 3_665 ?
O31 Na2 Zn1 134.8(5) . 3_665 ?
O35 Na2 Zn1 35.2(2) . 3_665 ?
Zn2 Na2 Zn1 55.09(16) . 3_665 ?
Zn1 Na2 Zn1 105.2(3) . 3_665 ?
O4S' Na2 H4SD 22.2 . . ?
O37 Na2 H4SD 103.0 . . ?
O31 Na2 H4SD 75.5 3_665 . ?
O14 Na2 H4SD 119.6 . . ?
O31 Na2 H4SD 124.4 . . ?
O35 Na2 H4SD 132.8 . . ?
Zn2 Na2 H4SD 113.0 . . ?
Zn1 Na2 H4SD 143.8 . . ?
Zn1 Na2 H4SD 100.8 3_665 . ?
O35 Zn1 O14 99.2(4) 2_655 . ?
O35 Zn1 O1 94.7(3) 2_655 . ?
O14 Zn1 O1 93.7(4) . . ?
O35 Zn1 O31 96.7(4) 2_655 . ?
O14 Zn1 O31 93.3(5) . . ?
O1 Zn1 O31 165.5(4) . . ?
O35 Zn1 N11 173.9(3) 2_655 . ?
O14 Zn1 N11 82.2(4) . . ?
O1 Zn1 N11 91.1(4) . . ?
O31 Zn1 N11 77.2(4) . . ?
O35 Zn1 O33 77.9(3) 2_655 2_655 ?
O14 Zn1 O33 176.0(4) . 2_655 ?
O1 Zn1 O33 89.3(4) . 2_655 ?
O31 Zn1 O33 84.3(4) . 2_655 ?
N11 Zn1 O33 100.4(4) . 2_655 ?
O35 Zn1 Zn2 39.5(2) 2_655 2_655 ?
O14 Zn1 Zn2 137.4(3) . 2_655 ?
O1 Zn1 Zn2 83.1(3) . 2_655 ?
O31 Zn1 Zn2 100.2(3) . 2_655 ?
N11 Zn1 Zn2 140.1(4) . 2_655 ?
O33 Zn1 Zn2 40.4(2) 2_655 2_655 ?
O35 Zn1 Na2 79.7(3) 2_655 . ?
O14 Zn1 Na2 47.7(3) . . ?
O1 Zn1 Na2 138.4(3) . . ?
O31 Zn1 Na2 53.2(4) . . ?
N11 Zn1 Na2 97.1(4) . . ?
O33 Zn1 Na2 128.6(3) 2_655 . ?
Zn2 Zn1 Na2 113.3(2) 2_655 . ?
O35 Zn1 Na2 54.6(3) 2_655 2_655 ?
O14 Zn1 Na2 112.9(3) . 2_655 ?
O1 Zn1 Na2 140.9(3) . 2_655 ?
O31 Zn1 Na2 45.2(3) . 2_655 ?
N11 Zn1 Na2 119.4(3) . 2_655 ?
O33 Zn1 Na2 63.2(3) 2_655 2_655 ?
Zn2 Zn1 Na2 57.86(15) 2_655 2_655 ?
Na2 Zn1 Na2 66.1(3) . 2_655 ?
O25 Zn2 O14 110.3(5) . . ?
O25 Zn2 O35 105.3(4) . . ?
O14 Zn2 O35 93.0(4) . . ?
O25 Zn2 O33 133.0(5) . . ?
O14 Zn2 O33 115.2(4) . . ?
O35 Zn2 O33 83.5(4) . . ?
O25 Zn2 N16 95.7(4) . . ?
O14 Zn2 N16 83.7(4) . . ?
O35 Zn2 N16 158.6(3) . . ?
O33 Zn2 N16 79.0(4) . . ?
O25 Zn2 Zn1 118.4(4) . 3_665 ?
O14 Zn2 Zn1 117.5(3) . 3_665 ?
O35 Zn2 Zn1 39.5(2) . 3_665 ?
O33 Zn2 Zn1 46.1(3) . 3_665 ?
N16 Zn2 Zn1 125.0(3) . 3_665 ?
O25 Zn2 Na2 153.4(4) . . ?
O14 Zn2 Na2 52.3(3) . . ?
O35 Zn2 Na2 61.0(3) . . ?
O33 Zn2 Na2 71.0(3) . . ?
N16 Zn2 Na2 101.3(4) . . ?
Zn1 Zn2 Na2 67.06(18) 3_665 . ?
O35 S1 O35 111.1(3) 3_665 . ?
O35 S1 O35 111.1(3) 3_665 2_655 ?
O35 S1 O35 111.1(3) . 2_655 ?
O35 S1 O36 107.8(3) 3_665 . ?
O35 S1 O36 107.8(3) . . ?
O35 S1 O36 107.8(3) 2_655 . ?
C2 O1 Zn1 135.0(9) . . ?
C2 O1 Na1 98.6(8) . . ?
Zn1 O1 Na1 117.4(5) . . ?
O1 C2 O3 120.3(15) . . ?
O1 C2 C4 121.8(11) . . ?
O3 C2 C4 117.9(14) . . ?
C2 O3 Na1 88.4(10) . . ?
C5 C4 C9 120.3(16) . . ?
C5 C4 C2 116.7(15) . . ?
C9 C4 C2 122.9(14) . . ?
C6 C5 C4 124(2) . . ?
C6 C5 H5 118.1 . . ?
C4 C5 H5 118.1 . . ?
C5 C6 C7 119(2) . . ?
C5 C6 H6 120.5 . . ?
C7 C6 H6 120.5 . . ?
C6 C7 C8 119(2) . . ?
C6 C7 H7 120.3 . . ?
C8 C7 H7 120.3 . . ?
C9 C8 C7 120(2) . . ?
C9 C8 H8 119.9 . . ?
C7 C8 H8 119.9 . . ?
C8 C9 C4 116.9(17) . . ?
C8 C9 C10 118.8(16) . . ?
C4 C9 C10 123.9(15) . . ?
N11 C10 C9 118.0(13) . . ?
N11 C10 H10A 107.8 . . ?
C9 C10 H10A 107.8 . . ?
N11 C10 H10B 107.8 . . ?
C9 C10 H10B 107.8 . . ?
H10A C10 H10B 107.1 . . ?
C12 N11 C10 109.2(11) . . ?
C12 N11 C27 111.3(11) . . ?
C10 N11 C27 112.2(12) . . ?
C12 N11 Zn1 103.5(9) . . ?
C10 N11 Zn1 114.9(8) . . ?
C27 N11 Zn1 105.5(8) . . ?
N11 C12 C13 111.1(11) . . ?
N11 C12 H12A 109.4 . . ?
C13 C12 H12A 109.4 . . ?
N11 C12 H12B 109.4 . . ?
C13 C12 H12B 109.4 . . ?
H12A C12 H12B 108.0 . . ?
O14 C13 C15 108.9(11) . . ?
O14 C13 C12 106.2(11) . . ?
C15 C13 C12 114.0(11) . . ?
O14 C13 H13 109.2 . . ?
C15 C13 H13 109.2 . . ?
C12 C13 H13 109.2 . . ?
C13 O14 Zn2 109.9(8) . . ?
C13 O14 Zn1 109.5(8) . . ?
Zn2 O14 Zn1 126.7(5) . . ?
C13 O14 Na2 124.5(8) . . ?
Zn2 O14 Na2 89.8(4) . . ?
Zn1 O14 Na2 96.2(4) . . ?
N16 C15 C13 110.5(11) . . ?
N16 C15 H15A 109.5 . . ?
C13 C15 H15A 109.5 . . ?
N16 C15 H15B 109.5 . . ?
C13 C15 H15B 109.5 . . ?
H15A C15 H15B 108.1 . . ?
C31 N16 C15 111.0(11) . . ?
C31 N16 C17 113.2(12) . . ?
C15 N16 C17 109.3(12) . . ?
C31 N16 Zn2 107.5(9) . . ?
C15 N16 Zn2 100.7(9) . . ?
C17 N16 Zn2 114.3(8) . . ?
N16 C17 C18 114.7(13) . . ?
N16 C17 H17A 108.6 . . ?
C18 C17 H17A 108.6 . . ?
N16 C17 H17B 108.6 . . ?
C18 C17 H17B 108.6 . . ?
H17A C17 H17B 107.6 . . ?
C23 C18 C19 117.7(16) . . ?
C23 C18 C17 123.5(15) . . ?
C19 C18 C17 118.8(14) . . ?
C20 C19 C18 121.9(15) . . ?
C20 C19 H19 119.0 . . ?
C18 C19 H19 119.0 . . ?
C19 C20 C21 119.3(17) . . ?
C19 C20 H20 120.4 . . ?
C21 C20 H20 120.4 . . ?
C22 C21 C20 121.2(17) . . ?
C22 C21 H21 119.4 . . ?
C20 C21 H21 119.4 . . ?
C21 C22 C23 119.1(15) . . ?
C21 C22 H22 120.5 . . ?
C23 C22 H22 120.5 . . ?
C22 C23 C18 120.7(16) . . ?
C22 C23 C24 115.8(14) . . ?
C18 C23 C24 123.2(16) . . ?
O26 C24 O25 119.5(14) . . ?
O26 C24 C23 120.7(13) . . ?
O25 C24 C23 119.7(12) . . ?
C24 O25 Zn2 144.0(10) . . ?
C24 O25 Na1 96.9(9) . . ?
Zn2 O25 Na1 117.2(5) . . ?
C24 O26 Na1 92.8(9) . . ?
N11 C27 C28 108.6(14) . . ?
N11 C27 H27A 110.0 . . ?
C28 C27 H27A 110.0 . . ?
N11 C27 H27B 110.0 . . ?
C28 C27 H27B 110.0 . . ?
H27A C27 H27B 108.3 . . ?
O30 C28 O31 123.8(19) . . ?
O30 C28 C27 118.0(17) . . ?
O31 C28 C27 117.9(14) . . ?
C28 O31 Zn1 117.0(11) . . ?
C28 O31 Na2 128.8(13) . 2_655 ?
Zn1 O31 Na2 98.8(4) . 2_655 ?
C28 O31 Na2 122.1(14) . . ?
Zn1 O31 Na2 89.2(5) . . ?
Na2 O31 Na2 91.7(6) 2_655 . ?
N16 C31 C32 111.3(13) . . ?
N16 C31 H31A 109.4 . . ?
C32 C31 H31A 109.4 . . ?
N16 C31 H31B 109.4 . . ?
C32 C31 H31B 109.4 . . ?
H31A C31 H31B 108.0 . . ?
O34 C32 O33 124.0(14) . . ?
O34 C32 C31 117.4(15) . . ?
O33 C32 C31 118.6(12) . . ?
C32 O33 Zn2 117.6(8) . . ?
C32 O33 Zn1 148.9(9) . 3_665 ?
Zn2 O33 Zn1 93.5(4) . 3_665 ?
S1 O35 Zn2 122.9(4) . . ?
S1 O35 Zn1 132.9(5) . 3_665 ?
Zn2 O35 Zn1 101.1(4) . 3_665 ?
S1 O35 Na2 111.4(4) . . ?
Zn2 O35 Na2 80.7(3) . . ?
Zn1 O35 Na2 90.2(3) 3_665 . ?
S1 O36 Na1 112.8(3) . 3_665 ?
S1 O36 Na1 112.8(3) . . ?
Na1 O36 Na1 106.0(3) 3_665 . ?
S1 O36 Na1 112.8(3) . 2_655 ?
Na1 O36 Na1 106.0(3) 3_665 2_655 ?
Na1 O36 Na1 106.0(3) . 2_655 ?
Na2 O37 Na2 98.5(8) . 3_665 ?
Na2 O37 Na2 98.5(8) . 2_655 ?
Na2 O37 Na2 98.5(8) 3_665 2_655 ?
Na2 O37 H37 129.5 . . ?
Na2 O37 H37 51.5 3_665 . ?
Na2 O37 H37 57.0 2_655 . ?
Na1 O1S H1SA 96.1 11_656 . ?
Na1 O1S H1SB 112.1 11_656 . ?
H1SA O1S H1SB 95.0 . . ?
H2SA O2S H2SB 102.5 . . ?
H4SA O4S H4SB 105.3 . . ?
Na2 O4S' H4SC 124.5 . . ?
Na2 O4S' H4SD 88.2 . . ?
H4SC O4S' H4SD 101.9 . . ?
H4SE O4S" H4SF 111.8 . . ?

loop_
_geom_bond_atom_site_label_1
_geom_bond_atom_site_label_2
_geom_bond_distance
_geom_bond_site_symmetry_2
_geom_bond_publ_flag
Na1 O1 2.417(11) . ?
Na1 O1S 2.51(2) 11_655 ?
Na1 O25 2.532(13) . ?
Na1 O36 2.551(8) . ?
Na1 O3 2.627(14) . ?
Na1 O26 2.650(13) . ?
Na2 O4S' 2.23(2) . ?
Na2 O37 2.491(16) . ?
Na2 O31 2.511(14) 3_665 ?
Na2 O14 2.547(13) . ?
Na2 O31 2.741(16) . ?
Na2 O35 2.852(13) . ?
Na2 Zn2 3.217(9) . ?
Na2 Zn1 3.422(9) . ?
Na2 Zn1 3.499(10) 3_665 ?
Na2 H4SD 2.3770 . ?
Zn1 O35 2.019(8) 2_655 ?
Zn1 O14 2.026(10) . ?
Zn1 O1 2.035(8) . ?
Zn1 O31 2.084(9) . ?
Zn1 N11 2.204(11) . ?
Zn1 O33 2.249(10) 2_655 ?
Zn1 Zn2 3.116(2) 2_655 ?
Zn1 Na2 3.499(10) 2_655 ?
Zn2 O25 1.943(9) . ?
Zn2 O14 1.974(10) . ?
Zn2 O35 2.018(8) . ?
Zn2 O33 2.025(9) . ?
Zn2 N16 2.237(12) . ?
Zn2 Zn1 3.116(2) 3_665 ?
S1 O35 1.624(9) 3_665 ?
S1 O35 1.624(9) . ?
S1 O35 1.624(9) 2_655 ?
S1 O36 1.661(14) . ?
O1 C2 1.251(16) . ?
C2 O3 1.263(16) . ?
C2 C4 1.50(2) . ?
C4 C5 1.34(2) . ?
C4 C9 1.39(2) . ?
C5 C6 1.29(3) . ?
C5 H5 0.9500 . ?
C6 C7 1.39(3) . ?
C6 H6 0.9500 . ?
C7 C8 1.39(3) . ?
C7 H7 0.9500 . ?
C8 C9 1.39(2) . ?
C8 H8 0.9500 . ?
C9 C10 1.49(2) . ?
C10 N11 1.473(18) . ?
C10 H10A 0.9900 . ?
C10 H10B 0.9900 . ?
N11 C12 1.456(19) . ?
N11 C27 1.481(19) . ?
C12 C13 1.52(2) . ?
C12 H12A 0.9900 . ?
C12 H12B 0.9900 . ?
C13 O14 1.426(15) . ?
C13 C15 1.50(2) . ?
C13 H13 1.0000 . ?
C15 N16 1.47(2) . ?
C15 H15A 0.9900 . ?
C15 H15B 0.9900 . ?
N16 C31 1.466(19) . ?
N16 C17 1.495(17) . ?
C17 C18 1.50(2) . ?
C17 H17A 0.9900 . ?
C17 H17B 0.9900 . ?
C18 C23 1.40(2) . ?
C18 C19 1.40(2) . ?
C19 C20 1.35(2) . ?
C19 H19 0.9500 . ?
C20 C21 1.39(2) . ?
C20 H20 0.9500 . ?
C21 C22 1.38(2) . ?
C21 H21 0.9500 . ?
C22 C23 1.38(2) . ?
C22 H22 0.9500 . ?
C23 C24 1.49(2) . ?
C24 O26 1.233(16) . ?
C24 O25 1.291(17) . ?
C27 C28 1.53(2) . ?
C27 H27A 0.9900 . ?
C27 H27B 0.9900 . ?
C28 O30 1.24(2) . ?
C28 O31 1.26(2) . ?
O31 Na2 2.511(14) 2_655 ?
C31 C32 1.48(2) . ?
C31 H31A 0.9900 . ?
C31 H31B 0.9900 . ?
C32 O34 1.263(17) . ?
C32 O33 1.293(18) . ?
O33 Zn1 2.249(10) 3_665 ?
O35 Zn1 2.019(8) 3_665 ?
O36 Na1 2.551(8) 3_665 ?
O36 Na1 2.551(8) 2_655 ?
O37 Na2 2.491(16) 3_665 ?
O37 Na2 2.491(16) 2_655 ?
O37 H37 0.9001 . ?
O1S Na1 2.51(2) 11_656 ?
O1S H1SA 0.8999 . ?
O1S H1SB 0.8999 . ?
O2S H2SA 0.9000 . ?
O2S H2SB 0.8999 . ?
O3S H3S 0.9001 . ?
O4S H4SA 0.9001 . ?
O4S H4SB 0.9000 . ?
O4S' H4SC 0.9001 . ?
O4S' H4SD 0.8998 . ?
O4S" H4SE 0.8999 . ?
O4S" H4SF 0.8999 . ?

loop_
_geom_hbond_atom_site_label_D
_geom_hbond_atom_site_label_H
_geom_hbond_atom_site_label_A
_geom_hbond_distance_DH
_geom_hbond_distance_HA
_geom_hbond_distance_DA
_geom_hbond_angle_DHA
_geom_hbond_site_symmetry_A
O37 H37 O31 0.90 2.24 3.143(14) 179.4 2_655
O1S H1SA O26 0.90 1.97 2.87(2) 179.1 12_556
O1S H1SB O30 0.90 1.74 2.64(2) 176.1 .
O2S H2SA O3 0.90 1.49 2.39(2) 178.6 .
O2S H2SB O30 0.90 1.49 2.39(3) 176.2 11_655
O3S H3S O34 0.90 1.70 2.604(16) 179.2 .
O4S H4SA O2S 0.90 1.64 2.54(4) 176.4 12_556
O4S H4SB O34 0.90 2.06 2.96(4) 179.7 .
O4S' H4SC O26 0.90 2.00 2.896(17) 179.3 12_556
O4S" H4SE O2S 0.90 2.14 3.04(8) 179.5 12_556
O4S" H4SF O3S 0.90 2.01 2.91(5) 178.4 .

loop_
_geom_torsion_atom_site_label_1
_geom_torsion_atom_site_label_2
_geom_torsion_atom_site_label_3
_geom_torsion_atom_site_label_4
_geom_torsion
_geom_torsion_site_symmetry_1
_geom_torsion_site_symmetry_2
_geom_torsion_site_symmetry_3
_geom_torsion_site_symmetry_4
_geom_torsion_publ_flag
O4S' Na2 Zn1 O35 -174.5(7) . . . 2_655 ?
O37 Na2 Zn1 O35 -58.2(6) . . . 2_655 ?
O31 Na2 Zn1 O35 23.2(7) 3_665 . . 2_655 ?
O14 Na2 Zn1 O35 112.6(5) . . . 2_655 ?
O31 Na2 Zn1 O35 -106.5(5) . . . 2_655 ?
O35 Na2 Zn1 O35 38.7(4) . . . 2_655 ?
Zn2 Na2 Zn1 O35 79.9(3) . . . 2_655 ?
Zn1 Na2 Zn1 O35 41.1(3) 3_665 . . 2_655 ?
O4S' Na2 Zn1 O14 72.8(7) . . . . ?
O37 Na2 Zn1 O14 -170.9(7) . . . . ?
O31 Na2 Zn1 O14 -89.4(7) 3_665 . . . ?
O31 Na2 Zn1 O14 140.8(6) . . . . ?
O35 Na2 Zn1 O14 -73.9(4) . . . . ?
Zn2 Na2 Zn1 O14 -32.7(4) . . . . ?
Zn1 Na2 Zn1 O14 -71.5(4) 3_665 . . . ?
O4S' Na2 Zn1 O1 100.0(8) . . . . ?
O37 Na2 Zn1 O1 -143.7(6) . . . . ?
O31 Na2 Zn1 O1 -62.2(9) 3_665 . . . ?
O14 Na2 Zn1 O1 27.2(7) . . . . ?
O31 Na2 Zn1 O1 168.0(6) . . . . ?
O35 Na2 Zn1 O1 -46.7(6) . . . . ?
Zn2 Na2 Zn1 O1 -5.5(5) . . . . ?
Zn1 Na2 Zn1 O1 -44.3(6) 3_665 . . . ?
O4S' Na2 Zn1 O31 -68.0(7) . . . . ?
O37 Na2 Zn1 O31 48.3(6) . . . . ?
O31 Na2 Zn1 O31 129.7(8) 3_665 . . . ?
O14 Na2 Zn1 O31 -140.8(6) . . . . ?
O35 Na2 Zn1 O31 145.2(5) . . . . ?
Zn2 Na2 Zn1 O31 -173.6(5) . . . . ?
Zn1 Na2 Zn1 O31 147.7(5) 3_665 . . . ?
O4S' Na2 Zn1 N11 0.2(7) . . . . ?
O37 Na2 Zn1 N11 116.5(6) . . . . ?
O31 Na2 Zn1 N11 -162.1(7) 3_665 . . . ?
O14 Na2 Zn1 N11 -72.6(5) . . . . ?
O31 Na2 Zn1 N11 68.2(5) . . . . ?
O35 Na2 Zn1 N11 -146.5(4) . . . . ?
Zn2 Na2 Zn1 N11 -105.4(3) . . . . ?
Zn1 Na2 Zn1 N11 -144.1(4) 3_665 . . . ?
O4S' Na2 Zn1 O33 -109.1(7) . . . 2_655 ?
O37 Na2 Zn1 O33 7.2(7) . . . 2_655 ?
O31 Na2 Zn1 O33 88.6(7) 3_665 . . 2_655 ?
O14 Na2 Zn1 O33 178.0(5) . . . 2_655 ?
O31 Na2 Zn1 O33 -41.1(5) . . . 2_655 ?
O35 Na2 Zn1 O33 104.1(4) . . . 2_655 ?
Zn2 Na2 Zn1 O33 145.3(3) . . . 2_655 ?
Zn1 Na2 Zn1 O33 106.6(3) 3_665 . . 2_655 ?
O4S' Na2 Zn1 Zn2 -153.3(6) . . . 2_655 ?
O37 Na2 Zn1 Zn2 -37.0(6) . . . 2_655 ?
O31 Na2 Zn1 Zn2 44.4(7) 3_665 . . 2_655 ?
O14 Na2 Zn1 Zn2 133.8(4) . . . 2_655 ?
O31 Na2 Zn1 Zn2 -85.3(4) . . . 2_655 ?
O35 Na2 Zn1 Zn2 59.9(3) . . . 2_655 ?
Zn2 Na2 Zn1 Zn2 101.11(15) . . . 2_655 ?
Zn1 Na2 Zn1 Zn2 62.4(2) 3_665 . . 2_655 ?
O4S' Na2 Zn1 Na2 -118.9(7) . . . 2_655 ?
O37 Na2 Zn1 Na2 -2.6(5) . . . 2_655 ?
O31 Na2 Zn1 Na2 78.9(6) 3_665 . . 2_655 ?
O14 Na2 Zn1 Na2 168.3(4) . . . 2_655 ?
O31 Na2 Zn1 Na2 -50.9(4) . . . 2_655 ?
O35 Na2 Zn1 Na2 94.4(3) . . . 2_655 ?
Zn2 Na2 Zn1 Na2 135.6(2) . . . 2_655 ?
Zn1 Na2 Zn1 Na2 96.8(2) 3_665 . . 2_655 ?
O4S' Na2 Zn2 O25 -140.6(11) . . . . ?
O37 Na2 Zn2 O25 50.7(12) . . . . ?
O31 Na2 Zn2 O25 121.5(10) 3_665 . . . ?
O14 Na2 Zn2 O25 -55.8(11) . . . . ?
O31 Na2 Zn2 O25 -28.5(12) . . . . ?
O35 Na2 Zn2 O25 64.4(10) . . . . ?
Zn1 Na2 Zn2 O25 -24.5(11) . . . . ?
Zn1 Na2 Zn2 O25 108.0(10) 3_665 . . . ?
O4S' Na2 Zn2 O14 -84.8(8) . . . . ?
O37 Na2 Zn2 O14 106.5(6) . . . . ?
O31 Na2 Zn2 O14 177.3(6) 3_665 . . . ?
O31 Na2 Zn2 O14 27.2(4) . . . . ?
O35 Na2 Zn2 O14 120.1(5) . . . . ?
Zn1 Na2 Zn2 O14 31.2(3) . . . . ?
Zn1 Na2 Zn2 O14 163.8(4) 3_665 . . . ?
O4S' Na2 Zn2 O35 155.1(7) . . . . ?
O37 Na2 Zn2 O35 -13.7(5) . . . . ?
O31 Na2 Zn2 O35 57.1(5) 3_665 . . . ?
O14 Na2 Zn2 O35 -120.1(5) . . . . ?
O31 Na2 Zn2 O35 -92.9(5) . . . . ?
Zn1 Na2 Zn2 O35 -88.9(3) . . . . ?
Zn1 Na2 Zn2 O35 43.7(3) 3_665 . . . ?
O4S' Na2 Zn2 O33 62.0(7) . . . . ?
O37 Na2 Zn2 O33 -106.7(6) . . . . ?
O31 Na2 Zn2 O33 -35.9(5) 3_665 . . . ?
O14 Na2 Zn2 O33 146.8(5) . . . . ?
O31 Na2 Zn2 O33 174.0(5) . . . . ?
O35 Na2 Zn2 O33 -93.1(4) . . . . ?
Zn1 Na2 Zn2 O33 178.0(3) . . . . ?
Zn1 Na2 Zn2 O33 -49.4(3) 3_665 . . . ?
O4S' Na2 Zn2 N16 -12.0(8) . . . . ?
O37 Na2 Zn2 N16 179.3(5) . . . . ?
O31 Na2 Zn2 N16 -110.0(5) 3_665 . . . ?
O14 Na2 Zn2 N16 72.8(5) . . . . ?
O31 Na2 Zn2 N16 100.0(5) . . . . ?
O35 Na2 Zn2 N16 -167.1(4) . . . . ?
Zn1 Na2 Zn2 N16 104.0(3) . . . . ?
Zn1 Na2 Zn2 N16 -123.4(3) 3_665 . . . ?
O4S' Na2 Zn2 Zn1 111.4(7) . . . 3_665 ?
O37 Na2 Zn2 Zn1 -57.3(4) . . . 3_665 ?
O31 Na2 Zn2 Zn1 13.5(4) 3_665 . . 3_665 ?
O14 Na2 Zn2 Zn1 -163.8(4) . . . 3_665 ?
O31 Na2 Zn2 Zn1 -136.6(4) . . . 3_665 ?
O35 Na2 Zn2 Zn1 -43.7(3) . . . 3_665 ?
Zn1 Na2 Zn2 Zn1 -132.6(2) . . . 3_665 ?
O35 Zn1 O1 C2 112.2(13) 2_655 . . . ?
O14 Zn1 O1 C2 -148.2(13) . . . . ?
O31 Zn1 O1 C2 -30(2) . . . . ?
N11 Zn1 O1 C2 -66.0(13) . . . . ?
O33 Zn1 O1 C2 34.4(13) 2_655 . . . ?
Zn2 Zn1 O1 C2 74.4(13) 2_655 . . . ?
Na2 Zn1 O1 C2 -168.0(11) . . . . ?
Na2 Zn1 O1 C2 77.4(14) 2_655 . . . ?
O35 Zn1 O1 Na1 -27.1(5) 2_655 . . . ?
O14 Zn1 O1 Na1 72.5(5) . . . . ?
O31 Zn1 O1 Na1 -168.8(16) . . . . ?
N11 Zn1 O1 Na1 154.7(5) . . . . ?
O33 Zn1 O1 Na1 -104.9(5) 2_655 . . . ?
Zn2 Zn1 O1 Na1 -64.8(4) 2_655 . . . ?
Na2 Zn1 O1 Na1 52.7(7) . . . . ?
Na2 Zn1 O1 Na1 -61.8(7) 2_655 . . . ?
O1S Na1 O1 C2 -20.7(13) 11_655 . . . ?
O25 Na1 O1 C2 142.1(8) . . . . ?
O36 Na1 O1 C2 -140.8(8) . . . . ?
O3 Na1 O1 C2 7.5(8) . . . . ?
O26 Na1 O1 C2 98.4(9) . . . . ?
O1S Na1 O1 Zn1 131.5(8) 11_655 . . . ?
O25 Na1 O1 Zn1 -65.7(5) . . . . ?
O36 Na1 O1 Zn1 11.4(6) . . . . ?
O3 Na1 O1 Zn1 159.7(7) . . . . ?
O26 Na1 O1 Zn1 -109.4(5) . . . . ?
Zn1 O1 C2 O3 -158.2(10) . . . . ?
Na1 O1 C2 O3 -14.1(15) . . . . ?
Zn1 O1 C2 C4 22(2) . . . . ?
Na1 O1 C2 C4 165.8(12) . . . . ?
O1 C2 O3 Na1 12.8(13) . . . . ?
C4 C2 O3 Na1 -167.1(12) . . . . ?
O1 Na1 O3 C2 -7.3(8) . . . . ?
O1S Na1 O3 C2 156.0(9) 11_655 . . . ?
O25 Na1 O3 C2 -67.2(10) . . . . ?
O36 Na1 O3 C2 53.2(12) . . . . ?
O26 Na1 O3 C2 -120.7(9) . . . . ?
O1 C2 C4 C5 -141.5(15) . . . . ?
O3 C2 C4 C5 38(2) . . . . ?
O1 C2 C4 C9 38(2) . . . . ?
O3 C2 C4 C9 -141.6(15) . . . . ?
C9 C4 C5 C6 -2(3) . . . . ?
C2 C4 C5 C6 178.4(18) . . . . ?
C4 C5 C6 C7 4(3) . . . . ?
C5 C6 C7 C8 -3(3) . . . . ?
C6 C7 C8 C9 -2(3) . . . . ?
C7 C8 C9 C4 4(3) . . . . ?
C7 C8 C9 C10 177.2(17) . . . . ?
C5 C4 C9 C8 -3(2) . . . . ?
C2 C4 C9 C8 177.2(15) . . . . ?
C5 C4 C9 C10 -175.2(15) . . . . ?
C2 C4 C9 C10 5(2) . . . . ?
C8 C9 C10 N11 103.4(18) . . . . ?
C4 C9 C10 N11 -84.3(18) . . . . ?
C9 C10 N11 C12 170.7(13) . . . . ?
C9 C10 N11 C27 -65.5(16) . . . . ?
C9 C10 N11 Zn1 55.0(16) . . . . ?
O14 Zn1 N11 C12 -8.2(8) . . . . ?
O1 Zn1 N11 C12 -101.9(8) . . . . ?
O31 Zn1 N11 C12 86.9(8) . . . . ?
O33 Zn1 N11 C12 168.6(7) 2_655 . . . ?
Zn2 Zn1 N11 C12 177.6(6) 2_655 . . . ?
Na2 Zn1 N11 C12 37.2(8) . . . . ?
Na2 Zn1 N11 C12 103.7(8) 2_655 . . . ?
O14 Zn1 N11 C10 110.7(10) . . . . ?
O1 Zn1 N11 C10 17.0(11) . . . . ?
O31 Zn1 N11 C10 -154.2(11) . . . . ?
O33 Zn1 N11 C10 -72.5(10) 2_655 . . . ?
Zn2 Zn1 N11 C10 -63.5(11) 2_655 . . . ?
Na2 Zn1 N11 C10 156.1(10) . . . . ?
Na2 Zn1 N11 C10 -137.4(9) 2_655 . . . ?
O14 Zn1 N11 C27 -125.2(10) . . . . ?
O1 Zn1 N11 C27 141.1(10) . . . . ?
O31 Zn1 N11 C27 -30.1(10) . . . . ?
O33 Zn1 N11 C27 51.6(10) 2_655 . . . ?
Zn2 Zn1 N11 C27 60.6(11) 2_655 . . . ?
Na2 Zn1 N11 C27 -79.8(10) . . . . ?
Na2 Zn1 N11 C27 -13.3(11) 2_655 . . . ?
C10 N11 C12 C13 -86.0(13) . . . . ?
C27 N11 C12 C13 149.7(12) . . . . ?
Zn1 N11 C12 C13 36.8(12) . . . . ?
N11 C12 C13 O14 -58.8(14) . . . . ?
N11 C12 C13 C15 -178.8(11) . . . . ?
C15 C13 O14 Zn2 -44.8(12) . . . . ?
C12 C13 O14 Zn2 -168.0(8) . . . . ?
C15 C13 O14 Zn1 171.8(9) . . . . ?
C12 C13 O14 Zn1 48.6(11) . . . . ?
C15 C13 O14 Na2 59.4(14) . . . . ?
C12 C13 O14 Na2 -63.9(13) . . . . ?
O25 Zn2 O14 C13 -76.3(8) . . . . ?
O35 Zn2 O14 C13 176.2(8) . . . . ?
O33 Zn2 O14 C13 92.0(8) . . . . ?
N16 Zn2 O14 C13 17.4(8) . . . . ?
Zn1 Zn2 O14 C13 143.8(7) 3_665 . . . ?
Na2 Zn2 O14 C13 126.9(9) . . . . ?
O25 Zn2 O14 Zn1 59.1(7) . . . . ?
O35 Zn2 O14 Zn1 -48.4(6) . . . . ?
O33 Zn2 O14 Zn1 -132.5(5) . . . . ?
N16 Zn2 O14 Zn1 152.8(6) . . . . ?
Zn1 Zn2 O14 Zn1 -80.8(5) 3_665 . . . ?
Na2 Zn2 O14 Zn1 -97.6(6) . . . . ?
O25 Zn2 O14 Na2 156.8(4) . . . . ?
O35 Zn2 O14 Na2 49.2(4) . . . . ?
O33 Zn2 O14 Na2 -34.9(5) . . . . ?
N16 Zn2 O14 Na2 -109.5(4) . . . . ?
Zn1 Zn2 O14 Na2 16.8(4) 3_665 . . . ?
O35 Zn1 O14 C13 163.1(7) 2_655 . . . ?
O1 Zn1 O14 C13 67.7(8) . . . . ?
O31 Zn1 O14 C13 -99.5(8) . . . . ?
N11 Zn1 O14 C13 -22.9(8) . . . . ?
Zn2 Zn1 O14 C13 151.6(6) 2_655 . . . ?
Na2 Zn1 O14 C13 -130.0(9) . . . . ?
Na2 Zn1 O14 C13 -141.6(7) 2_655 . . . ?
O35 Zn1 O14 Zn2 27.5(6) 2_655 . . . ?
O1 Zn1 O14 Zn2 -67.8(6) . . . . ?
O31 Zn1 O14 Zn2 124.9(6) . . . . ?
N11 Zn1 O14 Zn2 -158.5(6) . . . . ?
Zn2 Zn1 O14 Zn2 16.0(8) 2_655 . . . ?
Na2 Zn1 O14 Zn2 94.5(6) . . . . ?
Na2 Zn1 O14 Zn2 82.8(6) 2_655 . . . ?
O35 Zn1 O14 Na2 -66.9(4) 2_655 . . . ?
O1 Zn1 O14 Na2 -162.3(4) . . . . ?
O31 Zn1 O14 Na2 30.4(5) . . . . ?
N11 Zn1 O14 Na2 107.1(4) . . . . ?
Zn2 Zn1 O14 Na2 -78.4(5) 2_655 . . . ?
Na2 Zn1 O14 Na2 -11.6(4) 2_655 . . . ?
O4S' Na2 O14 C13 -4.0(12) . . . . ?
O37 Na2 O14 C13 131.5(12) . . . . ?
O31 Na2 O14 C13 -117.6(11) 3_665 . . . ?
O31 Na2 O14 C13 94.4(10) . . . . ?
O35 Na2 O14 C13 -150.6(11) . . . . ?
Zn2 Na2 O14 C13 -114.2(11) . . . . ?
Zn1 Na2 O14 C13 118.8(11) . . . . ?
Zn1 Na2 O14 C13 -127.5(10) 3_665 . . . ?
O4S' Na2 O14 Zn2 110.2(6) . . . . ?
O37 Na2 O14 Zn2 -114.3(8) . . . . ?
O31 Na2 O14 Zn2 -3.4(8) 3_665 . . . ?
O31 Na2 O14 Zn2 -151.3(4) . . . . ?
O35 Na2 O14 Zn2 -36.4(3) . . . . ?
Zn1 Na2 O14 Zn2 -127.0(5) . . . . ?
Zn1 Na2 O14 Zn2 -13.2(3) 3_665 . . . ?
O4S' Na2 O14 Zn1 -122.9(6) . . . . ?
O37 Na2 O14 Zn1 12.6(10) . . . . ?
O31 Na2 O14 Zn1 123.5(7) 3_665 . . . ?
O31 Na2 O14 Zn1 -24.4(4) . . . . ?
O35 Na2 O14 Zn1 90.6(4) . . . . ?
Zn2 Na2 O14 Zn1 127.0(5) . . . . ?
Zn1 Na2 O14 Zn1 113.7(3) 3_665 . . . ?
O14 C13 C15 N16 59.0(14) . . . . ?
C12 C13 C15 N16 177.4(11) . . . . ?
C13 C15 N16 C31 -153.0(12) . . . . ?
C13 C15 N16 C17 81.4(14) . . . . ?
C13 C15 N16 Zn2 -39.3(12) . . . . ?
O25 Zn2 N16 C31 -121.3(10) . . . . ?
O14 Zn2 N16 C31 128.8(9) . . . . ?
O35 Zn2 N16 C31 46.9(16) . . . . ?
O33 Zn2 N16 C31 11.4(9) . . . . ?
Zn1 Zn2 N16 C31 9.5(10) 3_665 . . . ?
Na2 Zn2 N16 C31 79.2(9) . . . . ?
O25 Zn2 N16 C15 122.3(9) . . . . ?
O14 Zn2 N16 C15 12.4(8) . . . . ?
O35 Zn2 N16 C15 -69.4(15) . . . . ?
O33 Zn2 N16 C15 -104.9(8) . . . . ?
Zn1 Zn2 N16 C15 -106.8(8) 3_665 . . . ?
Na2 Zn2 N16 C15 -37.1(8) . . . . ?
O25 Zn2 N16 C17 5.2(11) . . . . ?
O14 Zn2 N16 C17 -104.7(10) . . . . ?
O35 Zn2 N16 C17 173.5(10) . . . . ?
O33 Zn2 N16 C17 138.0(11) . . . . ?
Zn1 Zn2 N16 C17 136.0(9) 3_665 . . . ?
Na2 Zn2 N16 C17 -154.2(10) . . . . ?
C31 N16 C17 C18 54.3(16) . . . . ?
C15 N16 C17 C18 178.6(12) . . . . ?
Zn2 N16 C17 C18 -69.3(14) . . . . ?
N16 C17 C18 C23 82.9(17) . . . . ?
N16 C17 C18 C19 -99.9(16) . . . . ?
C23 C18 C19 C20 -1(2) . . . . ?
C17 C18 C19 C20 -178.3(14) . . . . ?
C18 C19 C20 C21 2(2) . . . . ?
C19 C20 C21 C22 1(3) . . . . ?
C20 C21 C22 C23 -4(3) . . . . ?
C21 C22 C23 C18 5(2) . . . . ?
C21 C22 C23 C24 178.3(15) . . . . ?
C19 C18 C23 C22 -2(2) . . . . ?
C17 C18 C23 C22 175.0(14) . . . . ?
C19 C18 C23 C24 -175.4(14) . . . . ?
C17 C18 C23 C24 2(2) . . . . ?
C22 C23 C24 O26 -44(2) . . . . ?
C18 C23 C24 O26 129.8(17) . . . . ?
C22 C23 C24 O25 132.7(17) . . . . ?
C18 C23 C24 O25 -54(2) . . . . ?
O26 C24 O25 Zn2 -172.7(15) . . . . ?
C23 C24 O25 Zn2 11(3) . . . . ?
O26 C24 O25 Na1 -11.2(19) . . . . ?
C23 C24 O25 Na1 172.3(14) . . . . ?
O14 Zn2 O25 C24 115(2) . . . . ?
O35 Zn2 O25 C24 -146(2) . . . . ?
O33 Zn2 O25 C24 -50(2) . . . . ?
N16 Zn2 O25 C24 30(2) . . . . ?
Zn1 Zn2 O25 C24 -105(2) 3_665 . . . ?
Na2 Zn2 O25 C24 159.5(18) . . . . ?
O14 Zn2 O25 Na1 -44.0(7) . . . . ?
O35 Zn2 O25 Na1 55.1(7) . . . . ?
O33 Zn2 O25 Na1 150.5(5) . . . . ?
N16 Zn2 O25 Na1 -129.3(7) . . . . ?
Zn1 Zn2 O25 Na1 95.5(7) 3_665 . . . ?
Na2 Zn2 O25 Na1 0.3(15) . . . . ?
O1 Na1 O25 C24 -122.1(11) . . . . ?
O1S Na1 O25 C24 45.7(13) 11_655 . . . ?
O36 Na1 O25 C24 130.8(11) . . . . ?
O3 Na1 O25 C24 -79.8(11) . . . . ?
O26 Na1 O25 C24 5.9(10) . . . . ?
O1 Na1 O25 Zn2 45.7(7) . . . . ?
O1S Na1 O25 Zn2 -146.5(7) 11_655 . . . ?
O36 Na1 O25 Zn2 -61.3(7) . . . . ?
O3 Na1 O25 Zn2 88.0(7) . . . . ?
O26 Na1 O25 Zn2 173.8(10) . . . . ?
O25 C24 O26 Na1 10.7(18) . . . . ?
C23 C24 O26 Na1 -172.9(15) . . . . ?
O1 Na1 O26 C24 58.7(11) . . . . ?
O1S Na1 O26 C24 -153.4(11) 11_655 . . . ?
O25 Na1 O26 C24 -6.2(10) . . . . ?
O36 Na1 O26 C24 -62.5(11) . . . . ?
O3 Na1 O26 C24 113.9(10) . . . . ?
C12 N11 C27 C28 -73.4(16) . . . . ?
C10 N11 C27 C28 164.0(14) . . . . ?
Zn1 N11 C27 C28 38.2(15) . . . . ?
N11 C27 C28 O30 158(2) . . . . ?
N11 C27 C28 O31 -28(3) . . . . ?
O30 C28 O31 Zn1 175(2) . . . . ?
C27 C28 O31 Zn1 1(3) . . . . ?
O30 C28 O31 Na2 46(3) . . . 2_655 ?
C27 C28 O31 Na2 -128.1(15) . . . 2_655 ?
O30 C28 O31 Na2 -78(3) . . . . ?
C27 C28 O31 Na2 108.5(18) . . . . ?
O35 Zn1 O31 C28 -162.1(16) 2_655 . . . ?
O14 Zn1 O31 C28 98.3(16) . . . . ?
O1 Zn1 O31 C28 -21(3) . . . . ?
N11 Zn1 O31 C28 17.0(16) . . . . ?
O33 Zn1 O31 C28 -85.0(16) 2_655 . . . ?
Zn2 Zn1 O31 C28 -122.3(16) 2_655 . . . ?
Na2 Zn1 O31 C28 126.2(17) . . . . ?
Na2 Zn1 O31 C28 -142.2(18) 2_655 . . . ?
O35 Zn1 O31 Na2 -19.9(5) 2_655 . . 2_655 ?
O14 Zn1 O31 Na2 -119.5(5) . . . 2_655 ?
O1 Zn1 O31 Na2 121.7(16) . . . 2_655 ?
N11 Zn1 O31 Na2 159.3(6) . . . 2_655 ?
O33 Zn1 O31 Na2 57.3(5) 2_655 . . 2_655 ?
Zn2 Zn1 O31 Na2 19.9(5) 2_655 . . 2_655 ?
Na2 Zn1 O31 Na2 -91.6(6) . . . 2_655 ?
O35 Zn1 O31 Na2 71.8(4) 2_655 . . . ?
O14 Zn1 O31 Na2 -27.9(4) . . . . ?
O1 Zn1 O31 Na2 -146.7(16) . . . . ?
N11 Zn1 O31 Na2 -109.1(5) . . . . ?
O33 Zn1 O31 Na2 148.9(4) 2_655 . . . ?
Zn2 Zn1 O31 Na2 111.5(3) 2_655 . . . ?
Na2 Zn1 O31 Na2 91.6(6) 2_655 . . . ?
O4S' Na2 O31 C28 4.8(14) . . . . ?
O37 Na2 O31 C28 108.4(13) . . . . ?
O31 Na2 O31 C28 135.6(14) 3_665 . . . ?
O14 Na2 O31 C28 -98.3(13) . . . . ?
O35 Na2 O31 C28 -155.0(12) . . . . ?
Zn2 Na2 O31 C28 -115.9(12) . . . . ?
Zn1 Na2 O31 C28 -121.8(14) . . . . ?
Zn1 Na2 O31 C28 -168.5(12) 3_665 . . . ?
O4S' Na2 O31 Zn1 126.6(6) . . . . ?
O37 Na2 O31 Zn1 -129.7(7) . . . . ?
O31 Na2 O31 Zn1 -102.5(11) 3_665 . . . ?
O14 Na2 O31 Zn1 23.5(4) . . . . ?
O35 Na2 O31 Zn1 -33.1(4) . . . . ?
Zn2 Na2 O31 Zn1 6.0(4) . . . . ?
Zn1 Na2 O31 Zn1 -46.6(6) 3_665 . . . ?
O4S' Na2 O31 Na2 -134.6(6) . . . 2_655 ?
O37 Na2 O31 Na2 -31.0(7) . . . 2_655 ?
O31 Na2 O31 Na2 -3.8(14) 3_665 . . 2_655 ?
O14 Na2 O31 Na2 122.3(4) . . . 2_655 ?
O35 Na2 O31 Na2 65.6(5) . . . 2_655 ?
Zn2 Na2 O31 Na2 104.7(3) . . . 2_655 ?
Zn1 Na2 O31 Na2 98.7(5) . . . 2_655 ?
Zn1 Na2 O31 Na2 52.1(6) 3_665 . . 2_655 ?
C15 N16 C31 C32 86.7(15) . . . . ?
C17 N16 C31 C32 -149.8(13) . . . . ?
Zn2 N16 C31 C32 -22.6(14) . . . . ?
N16 C31 C32 O34 -152.7(14) . . . . ?
N16 C31 C32 O33 28(2) . . . . ?
O34 C32 O33 Zn2 162.8(12) . . . . ?
C31 C32 O33 Zn2 -18.4(18) . . . . ?
O34 C32 O33 Zn1 -15(3) . . . 3_665 ?
C31 C32 O33 Zn1 163.5(12) . . . 3_665 ?
O25 Zn2 O33 C32 90.7(11) . . . . ?
O14 Zn2 O33 C32 -74.3(11) . . . . ?
O35 Zn2 O33 C32 -164.4(10) . . . . ?
N16 Zn2 O33 C32 3.2(10) . . . . ?
Zn1 Zn2 O33 C32 -179.0(12) 3_665 . . . ?
Na2 Zn2 O33 C32 -102.9(10) . . . . ?
O25 Zn2 O33 Zn1 -90.3(6) . . . 3_665 ?
O14 Zn2 O33 Zn1 104.7(4) . . . 3_665 ?
O35 Zn2 O33 Zn1 14.6(3) . . . 3_665 ?
N16 Zn2 O33 Zn1 -177.8(4) . . . 3_665 ?
Na2 Zn2 O33 Zn1 76.1(3) . . . 3_665 ?
O35 S1 O35 Zn2 178.2(4) 3_665 . . . ?
O35 S1 O35 Zn2 -57.7(8) 2_655 . . . ?
O36 S1 O35 Zn2 60.2(5) . . . . ?
O35 S1 O35 Zn1 22.5(9) 3_665 . . 3_665 ?
O35 S1 O35 Zn1 146.7(2) 2_655 . . 3_665 ?
O36 S1 O35 Zn1 -95.4(5) . . . 3_665 ?
O35 S1 O35 Na2 -89.1(4) 3_665 . . . ?
O35 S1 O35 Na2 35.1(6) 2_655 . . . ?
O36 S1 O35 Na2 153.0(3) . . . . ?
O25 Zn2 O35 S1 -45.7(7) . . . . ?
O14 Zn2 O35 S1 66.3(6) . . . . ?
O33 Zn2 O35 S1 -178.6(6) . . . . ?
N16 Zn2 O35 S1 146.4(10) . . . . ?
Zn1 Zn2 O35 S1 -162.1(7) 3_665 . . . ?
Na2 Zn2 O35 S1 109.6(6) . . . . ?
O25 Zn2 O35 Zn1 116.3(5) . . . 3_665 ?
O14 Zn2 O35 Zn1 -131.6(3) . . . 3_665 ?
O33 Zn2 O35 Zn1 -16.5(3) . . . 3_665 ?
N16 Zn2 O35 Zn1 -51.5(12) . . . 3_665 ?
Na2 Zn2 O35 Zn1 -88.4(3) . . . 3_665 ?
O25 Zn2 O35 Na2 -155.3(5) . . . . ?
O14 Zn2 O35 Na2 -43.3(3) . . . . ?
O33 Zn2 O35 Na2 71.8(3) . . . . ?
N16 Zn2 O35 Na2 36.9(12) . . . . ?
Zn1 Zn2 O35 Na2 88.4(3) 3_665 . . . ?
O4S' Na2 O35 S1 -167.2(11) . . . . ?
O37 Na2 O35 S1 48.8(5) . . . . ?
O31 Na2 O35 S1 122.0(5) 3_665 . . . ?
O14 Na2 O35 S1 -85.8(5) . . . . ?
O31 Na2 O35 S1 -26.3(6) . . . . ?
Zn2 Na2 O35 S1 -121.8(5) . . . . ?
Zn1 Na2 O35 S1 -47.0(4) . . . . ?
Zn1 Na2 O35 S1 137.0(6) 3_665 . . . ?
O4S' Na2 O35 Zn2 -45.4(12) . . . . ?
O37 Na2 O35 Zn2 170.6(4) . . . . ?
O31 Na2 O35 Zn2 -116.3(4) 3_665 . . . ?
O14 Na2 O35 Zn2 36.0(3) . . . . ?
O31 Na2 O35 Zn2 95.5(4) . . . . ?
Zn1 Na2 O35 Zn2 74.8(2) . . . . ?
Zn1 Na2 O35 Zn2 -101.2(4) 3_665 . . . ?
O4S' Na2 O35 Zn1 55.8(12) . . . 3_665 ?
O37 Na2 O35 Zn1 -88.2(4) . . . 3_665 ?
O31 Na2 O35 Zn1 -15.1(4) 3_665 . . 3_665 ?
O14 Na2 O35 Zn1 137.2(4) . . . 3_665 ?
O31 Na2 O35 Zn1 -163.3(4) . . . 3_665 ?
Zn2 Na2 O35 Zn1 101.2(4) . . . 3_665 ?
Zn1 Na2 O35 Zn1 175.9(3) . . . 3_665 ?
O35 S1 O36 Na1 -84.0(4) 3_665 . . 3_665 ?
O35 S1 O36 Na1 36.0(4) . . . 3_665 ?
O35 S1 O36 Na1 156.0(4) 2_655 . . 3_665 ?
O35 S1 O36 Na1 156.0(4) 3_665 . . . ?
O35 S1 O36 Na1 -84.0(4) . . . . ?
O35 S1 O36 Na1 36.0(4) 2_655 . . . ?
O35 S1 O36 Na1 36.0(4) 3_665 . . 2_655 ?
O35 S1 O36 Na1 156.0(4) . . . 2_655 ?
O35 S1 O36 Na1 -84.0(4) 2_655 . . 2_655 ?
O1 Na1 O36 S1 -12.5(4) . . . . ?
O1S Na1 O36 S1 -161.0(4) 11_655 . . . ?
O25 Na1 O36 S1 75.8(3) . . . . ?
O3 Na1 O36 S1 -57.6(7) . . . . ?
O26 Na1 O36 S1 116.4(3) . . . . ?
O1 Na1 O36 Na1 -136.4(5) . . . 3_665 ?
O1S Na1 O36 Na1 75.1(5) 11_655 . . 3_665 ?
O25 Na1 O36 Na1 -48.1(5) . . . 3_665 ?
O3 Na1 O36 Na1 178.5(6) . . . 3_665 ?
O26 Na1 O36 Na1 -7.4(6) . . . 3_665 ?
O1 Na1 O36 Na1 111.3(5) . . . 2_655 ?
O1S Na1 O36 Na1 -37.2(5) 11_655 . . 2_655 ?
O25 Na1 O36 Na1 -160.4(5) . . . 2_655 ?
O3 Na1 O36 Na1 66.2(10) . . . 2_655 ?
O26 Na1 O36 Na1 -119.7(3) . . . 2_655 ?
O4S' Na2 O37 Na2 -128.6(9) . . . 3_665 ?
O31 Na2 O37 Na2 -34.2(7) 3_665 . . 3_665 ?
O14 Na2 O37 Na2 95.8(4) . . . 3_665 ?
O31 Na2 O37 Na2 131.6(6) . . . 3_665 ?
O35 Na2 O37 Na2 32.3(6) . . . 3_665 ?
Zn2 Na2 O37 Na2 40.8(7) . . . 3_665 ?
Zn1 Na2 O37 Na2 103.3(4) . . . 3_665 ?
Zn1 Na2 O37 Na2 -3.2(7) 3_665 . . 3_665 ?
O4S' Na2 O37 Na2 131.4(8) . . . 2_655 ?
O31 Na2 O37 Na2 -134.1(6) 3_665 . . 2_655 ?
O14 Na2 O37 Na2 -4.2(12) . . . 2_655 ?
O31 Na2 O37 Na2 31.6(6) . . . 2_655 ?
O35 Na2 O37 Na2 -67.7(5) . . . 2_655 ?
Zn2 Na2 O37 Na2 -59.2(5) . . . 2_655 ?
Zn1 Na2 O37 Na2 3.3(7) . . . 2_655 ?
Zn1 Na2 O37 Na2 -103.2(4) 3_665 . . 2_655 ?
